data_1519938
loop_
_publ_author_name
'Sokolova, E.'
'Hawthorne, F. C.'

_publ_contact_author_address
;Dept. of Geological Sciences
University of Manitoba
Winnipeg, Manitoba R3T 2N2 Canada
;
_publ_contact_author_email elena_sokolova@umanitoba.ca
_publ_contact_author_fax 12044747623
_publ_contact_author_name 'Elena Sokolova'
_publ_contact_author_phone 12044748252
_publ_section_title
;
 From structure topology to chemical composition. XIV. Titanium silicates:
 refinement of the crystal structure and revision of the chemical formula
 of mosandrite, (Ca~3~REE)[(H~2~O)~2~Ca~0.5\\square
 0.5~]Ti(Si~2~O~7~)2~(OH)~2~(H~2~O)~2~, a Group-I mineral from the Saga
 mine, Morje, Porsgrunn, Norway
;
_journal_issue 6
_journal_name_full 'Mineralogical Magazine'
_journal_page_first 2753
_journal_page_last 2771
_journal_paper_doi 10.1180/minmag.2013.077.6.05
_journal_volume 77
_journal_year 2013
_chemical_compound_source
;
Saga mine, Morje, Porsgrunn, Norway
;
_chemical_formula_moiety 'H10 Ca3.5 Ce1 O20 Si4 Ti1'
_chemical_formula_sum 'Ca3.5 Ce H10 O20 Si4 Ti'
_chemical_formula_weight 774.45
_chemical_name_common mosandrite
_chemical_name_mineral mosandrite
_space_group_IT_number 14
_space_group_name_Hall '-P 2ybc'
_space_group_name_H-M_alt 'P 1 21/c 1'
_symmetry_cell_setting monoclinic
_symmetry_space_group_name_Hall '-P 2ybc'
_symmetry_space_group_name_H-M 'P 1 21/c 1'
_atom_sites_solution_hydrogens geom
_atom_sites_solution_primary direct
_atom_sites_solution_secondary difmap
_audit_creation_method SHELXL-97
_cell_angle_alpha 90.00
_cell_angle_beta 101.4226(6)
_cell_angle_gamma 90.00
_cell_formula_units_Z 2
_cell_length_a 7.4222(3)
_cell_length_b 5.6178(2)
_cell_length_c 18.7232(7)
_cell_measurement_reflns_used 9897
_cell_measurement_temperature 293(2)
_cell_measurement_theta_max 25.00
_cell_measurement_theta_min 2.20
_cell_volume 765.23(5)
_computing_cell_refinement 'SAINT version 6.45'
_computing_data_collection 'SMART,version 5.625'
_computing_data_reduction 'SAINT version 6.45'
_computing_structure_refinement 'SHELXL-97 (Sheldrick, 1997)'
_computing_structure_solution 'SHELXS-97 (Sheldrick, 1990)'
_diffrn_ambient_temperature 293(2)
_diffrn_measured_fraction_theta_full 0.999
_diffrn_measured_fraction_theta_max 0.999
_diffrn_measurement_device_type 'Bruker D8 CCD'
_diffrn_measurement_method \\w
_diffrn_radiation_monochromator graphite
_diffrn_radiation_source 'fine-focus sealed tube'
_diffrn_radiation_type MoK\a
_diffrn_radiation_wavelength 0.71073
_diffrn_reflns_av_R_equivalents 0.0127
_diffrn_reflns_av_sigmaI/netI 0.0106
_diffrn_reflns_limit_h_max 8
_diffrn_reflns_limit_h_min -8
_diffrn_reflns_limit_k_max 6
_diffrn_reflns_limit_k_min -6
_diffrn_reflns_limit_l_max 22
_diffrn_reflns_limit_l_min -22
_diffrn_reflns_number 5350
_diffrn_reflns_theta_full 25.00
_diffrn_reflns_theta_max 25.00
_diffrn_reflns_theta_min 2.80
_exptl_absorpt_coefficient_mu 5.41
_exptl_absorpt_correction_type empirical
_exptl_absorpt_process_details 'Bruker SADABS'
_exptl_crystal_colour yellow
_exptl_crystal_density_diffrn 3.361
_exptl_crystal_density_method 'not measured'
_exptl_crystal_description plate
_exptl_crystal_F_000 752.7
_exptl_crystal_size_max 0.1
_exptl_crystal_size_mid 0.1
_exptl_crystal_size_min 0.02
_refine_diff_density_max 1.041
_refine_diff_density_min -0.581
_refine_diff_density_rms 0.173
_refine_ls_extinction_method none
_refine_ls_goodness_of_fit_ref 1.164
_refine_ls_hydrogen_treatment mixed
_refine_ls_matrix_type full
_refine_ls_number_parameters 169
_refine_ls_number_reflns 1412
_refine_ls_number_restraints 10
_refine_ls_restrained_S_all 1.192
_refine_ls_R_factor_all 0.0384
_refine_ls_R_factor_gt 0.0369
_refine_ls_shift/su_max 1.198
_refine_ls_shift/su_mean 0.108
_refine_ls_structure_factor_coef Fsqd
_refine_ls_weighting_details 'w=1/[\s^2^(Fo^2^)+(0.0637P)^2^+2.9212P] where P=(Fo^2^+2Fc^2^)/3'
_refine_ls_weighting_scheme calc
_refine_ls_wR_factor_gt 0.1115
_refine_ls_wR_factor_ref 0.1128
_reflns_number_gt 1347
_reflns_number_total 1412
_reflns_threshold_expression >2sigma(I)
_cod_data_source_file mosandrite.cif
_cod_data_source_block mosandrite
_cod_original_formula_sum 'H10 Ca3.5 Ce1 O20 Si4 Ti1'
_cod_database_code 1519938
_cod_database_fobs_code 1519938

loop_
_symmetry_equiv_pos_as_xyz
'x, y, z'
'-x, y+1/2, -z+1/2'
'-x, -y, -z'
'x, -y-1/2, z-1/2'

loop_
_atom_site_label
_atom_site_type_symbol
_atom_site_fract_x
_atom_site_fract_y
_atom_site_fract_z
_atom_site_U_iso_or_equiv
_atom_site_adp_type
_atom_site_occupancy
_atom_site_symmetry_multiplicity
_atom_site_calc_flag
_atom_site_refinement_flags
_atom_site_disorder_assembly
_atom_site_disorder_group
M Y 0.09437(13) 0.66265(15) 0.19228(4) 0.0168(4) Uani 0.878(7) 1 d P . .
A Y 0.5973(2) 0.6620(3) 0.19120(6) 0.0169(5) Uani 0.679(6) 1 d P . .
M1 Ti 0.0000 0.0000 0.0000 0.0238(7) Uani 1.024(11) 2 d SP . .
M2NA Na 0.5000 0.0000 0.0000 0.031(2) Uani 0.17 2 d SP . .
M2W O 0.5000 0.0000 0.0000 0.031(2) Uani 0.50 2 d SP . .
M3W O 0.7501(4) 0.5011(6) 0.00009(16) 0.0138(9) Uani 0.75 1 d PD . .
H4 H 0.812(4) 0.584(9) 0.0441(17) 0.017 Uiso 0.75 1 d PD . .
H5 H 0.640(4) 0.446(8) 0.016(2) 0.017 Uiso 0.75 1 d PD . .
M3CA Ca 0.7501(4) 0.5011(6) 0.00009(16) 0.0138(9) Uani 0.20 1 d P . .
Si1 Si 0.3507(3) 0.1572(4) 0.13863(12) 0.0165(7) Uani 1 1 d . . .
Si2 Si 0.7839(3) 0.1566(4) 0.13679(12) 0.0160(6) Uani 1 1 d . . .
O1 O 0.2142(9) 0.1550(13) 0.0605(3) 0.0358(17) Uani 1 1 d . . .
O2 O 0.8390(9) 0.1507(13) 0.0585(3) 0.0359(17) Uani 1 1 d . . .
O3 O 0.3374(9) 0.3969(11) 0.1853(3) 0.0240(14) Uani 1 1 d . . .
O4 O 0.8454(9) 0.3963(11) 0.1823(3) 0.0268(14) Uani 1 1 d . . .
O5 O 0.3381(9) 0.9276(10) 0.1904(3) 0.0207(13) Uani 1 1 d . . .
O6 O 0.8518(9) 0.9301(10) 0.1895(3) 0.0201(13) Uani 1 1 d . . .
O7 O 0.5574(9) 0.1518(15) 0.1193(4) 0.0451(18) Uani 1 1 d . . .
O8 O 0.0307(12) 0.6954(12) 0.0618(3) 0.0354(16) Uani 0.75 1 d PD . .
H1 H -0.016(8) 0.62(2) 0.015(3) 0.042 Uiso 0.75 1 d PD . .
F8 F 0.0307(12) 0.6954(12) 0.0618(3) 0.0354(16) Uani 0.25 1 d P . .
O9 O 0.5290(14) 0.6581(13) 0.0616(4) 0.0494(19) Uani 0.75 1 d PD . .
H2 H 0.429(5) 0.755(17) 0.034(6) 0.059 Uiso 0.75 1 d PD . .
H3 H 0.629(6) 0.703(7) 0.037(3) 0.059 Uiso 0.75 1 d PD . .
F9 F 0.5290(14) 0.6581(13) 0.0616(4) 0.0494(19) Uani 0.25 1 d P . .
Ce1 Ce -0.017(6) 0.654(8) -0.031(2) 0.020 Uiso 0.0097(13) 1 d P . .
Ce2 Ce 0.606(5) 0.661(7) 0.2139(17) 0.020 Uiso 0.02 1 d P . .
Ce3 Ce 0.890(12) 0.158(12) 0.135(4) 0.020 Uiso 0.0074(15) 1 d P . .

loop_
_atom_site_aniso_label
_atom_site_aniso_U_11
_atom_site_aniso_U_22
_atom_site_aniso_U_33
_atom_site_aniso_U_23
_atom_site_aniso_U_13
_atom_site_aniso_U_12
M 0.0113(5) 0.0145(5) 0.0250(6) 0.0011(3) 0.0044(5) -0.0001(4)
A 0.0120(7) 0.0181(7) 0.0210(7) 0.0015(7) 0.0046(8) 0.0001(5)
M1 0.0111(10) 0.0402(14) 0.0207(11) -0.0172(9) 0.0042(10) -0.0038(11)
M2NA 0.023(5) 0.055(7) 0.014(4) -0.008(5) 0.003(5) -0.011(7)
M2W 0.023(5) 0.055(7) 0.014(4) -0.008(5) 0.003(5) -0.011(7)
M3W 0.0089(17) 0.0073(18) 0.026(2) 0.0008(14) 0.005(2) -0.003(2)
M3CA 0.0089(17) 0.0073(18) 0.026(2) 0.0008(14) 0.005(2) -0.003(2)
Si1 0.0168(13) 0.0136(11) 0.0184(11) -0.0036(8) 0.0017(9) -0.0006(10)
Si2 0.0149(15) 0.0154(12) 0.0186(11) -0.0028(8) 0.0054(8) -0.0007(10)
O1 0.032(4) 0.041(4) 0.028(3) -0.001(3) -0.009(3) -0.012(3)
O2 0.044(4) 0.042(4) 0.026(3) 0.002(3) 0.018(3) 0.010(3)
O3 0.021(3) 0.015(3) 0.039(3) -0.009(2) 0.011(3) -0.002(3)
O4 0.020(3) 0.016(3) 0.045(4) -0.013(2) 0.006(3) -0.004(3)
O5 0.024(3) 0.015(3) 0.022(3) 0.000(2) 0.001(3) -0.002(3)
O6 0.024(3) 0.014(3) 0.022(3) 0.000(2) 0.005(3) 0.001(3)
O7 0.018(3) 0.067(5) 0.052(4) -0.005(4) 0.010(3) 0.001(4)
O8 0.034(4) 0.049(4) 0.023(3) -0.004(3) 0.004(3) -0.001(4)
F8 0.034(4) 0.049(4) 0.023(3) -0.004(3) 0.004(3) -0.001(4)
O9 0.064(5) 0.051(4) 0.031(3) -0.016(3) 0.005(4) 0.000(5)
F9 0.064(5) 0.051(4) 0.031(3) -0.016(3) 0.005(4) 0.000(5)

loop_
_atom_type_symbol
_atom_type_description
_atom_type_scat_dispersion_real
_atom_type_scat_dispersion_imag
_atom_type_scat_source
O O 0.0106 0.0060 'International Tables Vol C Tables 4.2.6.8 and 6.1.1.4'
Si Si 0.0817 0.0704 'International Tables Vol C Tables 4.2.6.8 and 6.1.1.4'
Ca Ca 0.2262 0.3064 'International Tables Vol C Tables 4.2.6.8 and 6.1.1.4'
Ce Ce -0.2486 2.6331 'International Tables Vol C Tables 4.2.6.8 and 6.1.1.4'
Ti Ti 0.2776 0.4457 'International Tables Vol C Tables 4.2.6.8 and 6.1.1.4'
Y Y -2.7962 3.5667 'International Tables Vol C Tables 4.2.6.8 and 6.1.1.4'
Na Na 0.0362 0.0249 'International Tables Vol C Tables 4.2.6.8 and 6.1.1.4'
F F 0.0171 0.0103 'International Tables Vol C Tables 4.2.6.8 and 6.1.1.4'
Nb Nb -2.0727 0.6215 'International Tables Vol C Tables 4.2.6.8 and 6.1.1.4'
H H 0.0000 0.0000 'International Tables Vol C Tables 4.2.6.8 and 6.1.1.4'
Ba Ba -0.3244 2.2819 'International Tables Vol C Tables 4.2.6.8 and 6.1.1.4'
Mn Mn 0.3368 0.7283 'International Tables Vol C Tables 4.2.6.8 and 6.1.1.4'
Fe Fe 0.3463 0.8444 'International Tables Vol C Tables 4.2.6.8 and 6.1.1.4'
Dy Dy -0.1892 4.4098 'International Tables Vol C Tables 4.2.6.8 and 6.1.1.4'
Gd Gd -0.1653 3.9035 'International Tables Vol C Tables 4.2.6.8 and 6.1.1.4'
Sm Sm -0.1638 3.4418 'International Tables Vol C Tables 4.2.6.8 and 6.1.1.4'

loop_
_geom_angle_atom_site_label_1
_geom_angle_atom_site_label_2
_geom_angle_atom_site_label_3
_geom_angle
_geom_angle_site_symmetry_1
_geom_angle_site_symmetry_3
O6 M O5 100.6(2) 1_455 .
O6 M O4 79.5(2) 1_455 1_455
O5 M O4 174.7(2) . 1_455
O6 M O3 175.6(2) 1_455 .
O5 M O3 78.5(2) . .
O4 M O3 100.9(2) 1_455 .
O6 M O8 86.1(2) 1_455 .
O5 M O8 86.2(2) . .
O4 M O8 88.5(2) 1_455 .
O3 M O8 89.5(2) . .
O6 M O6 109.78(12) 1_455 2_645
O5 M O6 110.59(18) . 2_645
O4 M O6 74.2(2) 1_455 2_645
O3 M O6 74.5(2) . 2_645
O8 M O6 153.3(2) . 2_645
O6 M O4 72.26(18) 1_455 2_655
O5 M O4 72.80(19) . 2_655
O4 M O4 112.15(13) 1_455 2_655
O3 M O4 111.42(18) . 2_655
O8 M O4 145.9(2) . 2_655
O6 M O4 60.75(18) 2_645 2_655
O6 M Si2 95.40(13) 1_455 2_655
O5 M Si2 87.45(13) . 2_655
O4 M Si2 97.86(16) 1_455 2_655
O3 M Si2 88.92(15) . 2_655
O8 M Si2 173.6(2) . 2_655
O6 M Si2 30.95(13) 2_645 2_655
O4 M Si2 30.74(13) 2_655 2_655
O6 M Ce3 84.4(14) 1_455 2_655
O5 M Ce3 98.4(14) . 2_655
O4 M Ce3 87.0(14) 1_455 2_655
O3 M Ce3 100.0(14) . 2_655
O8 M Ce3 170.1(15) . 2_655
O6 M Ce3 31.6(12) 2_645 2_655
O4 M Ce3 31.3(12) 2_655 2_655
Si2 M Ce3 14.3(15) 2_655 2_655
O6 M Ce3 30.0(14) 1_455 1_465
O5 M Ce3 76.3(15) . 1_465
O4 M Ce3 102.1(15) 1_455 1_465
O3 M Ce3 146.6(14) . 1_465
O8 M Ce3 67.3(12) . 1_465
O6 M Ce3 135.4(12) 2_645 1_465
O4 M Ce3 81.6(12) 2_655 1_465
Si2 M Ce3 111.4(11) 2_655 1_465
Ce3 M Ce3 105.1(18) 2_655 1_465
O6 M Ce3 104.0(14) 1_455 1_455
O5 M Ce3 148.0(14) . 1_455
O4 M Ce3 28.8(14) 1_455 1_455
O3 M Ce3 75.3(15) . 1_455
O8 M Ce3 75.6(11) . 1_455
O6 M Ce3 79.8(11) 2_645 1_455
O4 M Ce3 134.4(12) 2_655 1_455
Si2 M Ce3 110.0(11) 2_655 1_455
Ce3 M Ce3 104.0(18) 2_655 1_455
Ce3 M Ce3 118(2) 1_465 1_455
O9 A O4 86.2(3) . .
O9 A O6 90.1(3) . .
O4 A O6 77.0(2) . .
O9 A O3 86.6(3) . .
O4 A O3 103.3(2) . .
O6 A O3 176.7(2) . .
O9 A O5 89.5(3) . .
O4 A O5 175.7(2) . .
O6 A O5 103.7(2) . .
O3 A O5 75.8(2) . .
O9 A O5 148.3(2) . 2_645
O4 A O5 74.0(2) . 2_645
O6 A O5 108.70(18) . 2_645
O3 A O5 74.5(2) . 2_645
O5 A O5 109.63(12) . 2_645
O9 A O3 150.3(2) . 2_655
O4 A O3 111.32(19) . 2_655
O6 A O3 71.95(19) . 2_655
O3 A O3 110.88(13) . 2_655
O5 A O3 72.84(18) . 2_655
O5 A O3 61.41(18) 2_645 2_655
O9 A Si1 174.8(3) . 2_655
O4 A Si1 97.11(16) . 2_655
O6 A Si1 94.54(13) . 2_655
O3 A Si1 88.75(14) . 2_655
O5 A Si1 87.13(13) . 2_655
O5 A Si1 31.16(13) 2_645 2_655
O3 A Si1 31.09(13) 2_655 2_655
O9 A Si2 73.4(2) . 1_565
O4 A Si2 97.18(17) . 1_565
O6 A Si2 27.12(14) . 1_565
O3 A Si2 150.35(16) . 1_565
O5 A Si2 82.16(15) . 1_565
O5 A Si2 132.58(15) 2_645 1_565
O3 A Si2 80.54(14) 2_655 1_565
Si1 A Si2 109.94(7) 2_655 1_565
O9 A Si1 73.5(2) . 1_565
O4 A Si1 150.76(17) . 1_565
O6 A Si1 82.11(15) . 1_565
O3 A Si1 96.47(16) . 1_565
O5 A Si1 26.89(14) . 1_565
O5 A Si1 132.90(15) 2_645 1_565
O3 A Si1 80.62(14) 2_655 1_565
Si1 A Si1 104.76(7) 2_655 1_565
Si2 A Si1 57.31(6) 1_565 1_565
O9 A Si2 72.8(2) . .
O4 A Si2 25.49(15) . .
O6 A Si2 98.63(15) . .
O3 A Si2 80.85(15) . .
O5 A Si2 151.45(15) . .
O5 A Si2 79.11(14) 2_645 .
O3 A Si2 131.95(15) 2_655 .
Si1 A Si2 108.77(7) 2_655 .
Si2 A Si2 112.54(8) 1_565 .
Si1 A Si2 146.27(6) 1_565 .
O1 M1 O1 180.0(3) . 3
O1 M1 O2 90.0(3) . 1_455
O1 M1 O2 90.0(3) 3 1_455
O1 M1 O2 90.0(3) . 3_655
O1 M1 O2 90.0(3) 3 3_655
O2 M1 O2 180.0(3) 1_455 3_655
O1 M1 Ce1 53.9(13) . 3_565
O1 M1 Ce1 126.1(13) 3 3_565
O2 M1 Ce1 55.9(13) 1_455 3_565
O2 M1 Ce1 124.1(13) 3_655 3_565
O1 M1 Ce1 126.1(13) . 1_545
O1 M1 Ce1 53.9(13) 3 1_545
O2 M1 Ce1 124.1(13) 1_455 1_545
O2 M1 Ce1 55.9(13) 3_655 1_545
Ce1 M1 Ce1 180.000(2) 3_565 1_545
O1 M1 F8 93.3(3) . 1_545
O1 M1 F8 86.7(3) 3 1_545
O2 M1 F8 93.2(3) 1_455 1_545
O2 M1 F8 86.8(3) 3_655 1_545
Ce1 M1 F8 130.3(12) 3_565 1_545
Ce1 M1 F8 49.7(12) 1_545 1_545
O1 M1 O8 93.3(3) . 1_545
O1 M1 O8 86.7(3) 3 1_545
O2 M1 O8 93.2(3) 1_455 1_545
O2 M1 O8 86.8(3) 3_655 1_545
Ce1 M1 O8 130.3(12) 3_565 1_545
Ce1 M1 O8 49.7(12) 1_545 1_545
F8 M1 O8 0.0(4) 1_545 1_545
O1 M1 O8 86.7(3) . 3_565
O1 M1 O8 93.3(3) 3 3_565
O2 M1 O8 86.8(3) 1_455 3_565
O2 M1 O8 93.2(3) 3_655 3_565
Ce1 M1 O8 49.7(12) 3_565 3_565
Ce1 M1 O8 130.3(12) 1_545 3_565
F8 M1 O8 180.0(3) 1_545 3_565
O8 M1 O8 180.0(3) 1_545 3_565
O1 M1 F8 86.7(3) . 3_565
O1 M1 F8 93.3(3) 3 3_565
O2 M1 F8 86.8(3) 1_455 3_565
O2 M1 F8 93.2(3) 3_655 3_565
Ce1 M1 F8 49.7(12) 3_565 3_565
Ce1 M1 F8 130.3(12) 1_545 3_565
F8 M1 F8 180.0 1_545 3_565
O8 M1 F8 180.0 1_545 3_565
O8 M1 F8 0.0(3) 3_565 3_565
O1 M1 Ce3 72.7(16) . 1_455
O1 M1 Ce3 107.3(16) 3 1_455
O2 M1 Ce3 24.3(15) 1_455 1_455
O2 M1 Ce3 155.7(15) 3_655 1_455
Ce1 M1 Ce3 58.6(18) 3_565 1_455
Ce1 M1 Ce3 121.4(18) 1_545 1_455
F8 M1 Ce3 77.6(13) 1_545 1_455
O8 M1 Ce3 77.6(13) 1_545 1_455
O8 M1 Ce3 102.4(13) 3_565 1_455
F8 M1 Ce3 102.4(13) 3_565 1_455
O1 M1 Ce3 107.3(16) . 3_655
O1 M1 Ce3 72.7(16) 3 3_655
O2 M1 Ce3 155.7(15) 1_455 3_655
O2 M1 Ce3 24.3(15) 3_655 3_655
Ce1 M1 Ce3 121.4(18) 3_565 3_655
Ce1 M1 Ce3 58.6(18) 1_545 3_655
F8 M1 Ce3 102.4(13) 1_545 3_655
O8 M1 Ce3 102.4(13) 1_545 3_655
O8 M1 Ce3 77.6(13) 3_565 3_655
F8 M1 Ce3 77.6(13) 3_565 3_655
Ce3 M1 Ce3 180(3) 1_455 3_655
F9 M2NA O9 0.0(4) 1_545 1_545
F9 M2NA F9 180.0(3) 1_545 3_665
O9 M2NA F9 180.0(3) 1_545 3_665
F9 M2NA O9 180.0(3) 1_545 3_665
O9 M2NA O9 180.0(3) 1_545 3_665
F9 M2NA O9 0.0(7) 3_665 3_665
F9 M2NA O7 80.8(3) 1_545 .
O9 M2NA O7 80.8(3) 1_545 .
F9 M2NA O7 99.2(3) 3_665 .
O9 M2NA O7 99.2(3) 3_665 .
F9 M2NA O7 99.2(3) 1_545 3_655
O9 M2NA O7 99.2(3) 1_545 3_655
F9 M2NA O7 80.8(3) 3_665 3_655
O9 M2NA O7 80.8(3) 3_665 3_655
O7 M2NA O7 180.00(15) . 3_655
F9 M2NA O2 94.2(3) 1_545 .
O9 M2NA O2 94.2(3) 1_545 .
F9 M2NA O2 85.8(3) 3_665 .
O9 M2NA O2 85.8(3) 3_665 .
O7 M2NA O2 61.1(2) . .
O7 M2NA O2 118.9(2) 3_655 .
F9 M2NA O2 85.8(3) 1_545 3_655
O9 M2NA O2 85.8(3) 1_545 3_655
F9 M2NA O2 94.2(3) 3_665 3_655
O9 M2NA O2 94.2(3) 3_665 3_655
O7 M2NA O2 118.9(2) . 3_655
O7 M2NA O2 61.1(2) 3_655 3_655
O2 M2NA O2 180.0 . 3_655
F9 M2NA O1 93.6(3) 1_545 .
O9 M2NA O1 93.6(3) 1_545 .
F9 M2NA O1 86.4(3) 3_665 .
O9 M2NA O1 86.4(3) 3_665 .
O7 M2NA O1 60.1(2) . .
O7 M2NA O1 119.9(2) 3_655 .
O2 M2NA O1 118.22(18) . .
O2 M2NA O1 61.78(18) 3_655 .
F9 M2NA O1 86.4(3) 1_545 3_655
O9 M2NA O1 86.4(3) 1_545 3_655
F9 M2NA O1 93.6(3) 3_665 3_655
O9 M2NA O1 93.6(3) 3_665 3_655
O7 M2NA O1 119.9(2) . 3_655
O7 M2NA O1 60.1(2) 3_655 3_655
O2 M2NA O1 61.78(18) . 3_655
O2 M2NA O1 118.22(18) 3_655 3_655
O1 M2NA O1 180.0(3) . 3_655
F9 M2NA Si2 80.6(2) 1_545 .
O9 M2NA Si2 80.6(2) 1_545 .
F9 M2NA Si2 99.4(2) 3_665 .
O9 M2NA Si2 99.4(2) 3_665 .
O7 M2NA Si2 31.47(16) . .
O7 M2NA Si2 148.53(16) 3_655 .
O2 M2NA Si2 30.97(13) . .
O2 M2NA Si2 149.03(13) 3_655 .
O1 M2NA Si2 91.36(13) . .
O1 M2NA Si2 88.64(13) 3_655 .
F9 M2NA Si2 99.4(2) 1_545 3_655
O9 M2NA Si2 99.4(2) 1_545 3_655
F9 M2NA Si2 80.6(2) 3_665 3_655
O9 M2NA Si2 80.6(2) 3_665 3_655
O7 M2NA Si2 148.53(16) . 3_655
O7 M2NA Si2 31.47(16) 3_655 3_655
O2 M2NA Si2 149.03(13) . 3_655
O2 M2NA Si2 30.97(13) 3_655 3_655
O1 M2NA Si2 88.64(13) . 3_655
O1 M2NA Si2 91.36(13) 3_655 3_655
Si2 M2NA Si2 180.00(6) . 3_655
Ce1 M3W Ce1 58(2) 1_655 3_665
Ce1 M3W O1 48.4(12) 1_655 3_665
Ce1 M3W O1 106.6(12) 3_665 3_665
Ce1 M3W O2 108.0(12) 1_655 .
Ce1 M3W O2 49.9(12) 3_665 .
O1 M3W O2 156.4(3) 3_665 .
Ce1 M3W F9 135.5(11) 1_655 3_665
Ce1 M3W F9 131.3(12) 3_665 3_665
O1 M3W F9 104.9(3) 3_665 3_665
O2 M3W F9 92.9(3) . 3_665
Ce1 M3W O9 135.5(11) 1_655 3_665
Ce1 M3W O9 131.3(12) 3_665 3_665
O1 M3W O9 104.9(3) 3_665 3_665
O2 M3W O9 92.9(3) . 3_665
F9 M3W O9 0.0(5) 3_665 3_665
Ce1 M3W O9 132.0(12) 1_655 .
Ce1 M3W O9 136.1(11) 3_665 .
O1 M3W O9 95.0(3) 3_665 .
O2 M3W O9 104.6(3) . .
F9 M3W O9 75.5(3) 3_665 .
O9 M3W O9 75.5(3) 3_665 .
Ce1 M3W F8 43.7(11) 1_655 1_655
Ce1 M3W F8 52.7(11) 3_665 1_655
O1 M3W F8 71.5(2) 3_665 1_655
O2 M3W F8 91.2(3) . 1_655
F9 M3W F8 175.8(3) 3_665 1_655
O9 M3W F8 175.8(3) 3_665 1_655
O9 M3W F8 102.3(3) . 1_655
Ce1 M3W O8 43.7(11) 1_655 1_655
Ce1 M3W O8 52.7(11) 3_665 1_655
O1 M3W O8 71.5(2) 3_665 1_655
O2 M3W O8 91.2(3) . 1_655
F9 M3W O8 175.8(3) 3_665 1_655
O9 M3W O8 175.8(3) 3_665 1_655
O9 M3W O8 102.3(3) . 1_655
F8 M3W O8 0.0(3) 1_655 1_655
Ce1 M3W F8 52.8(12) 1_655 3_665
Ce1 M3W F8 43.4(11) 3_665 3_665
O1 M3W F8 89.6(3) 3_665 3_665
O2 M3W F8 71.4(2) . 3_665
F9 M3W F8 101.6(3) 3_665 3_665
O9 M3W F8 101.6(3) 3_665 3_665
O9 M3W F8 175.1(3) . 3_665
F8 M3W F8 80.8(2) 1_655 3_665
O8 M3W F8 80.8(2) 1_655 3_665
Ce1 M3W O8 52.8(12) 1_655 3_665
Ce1 M3W O8 43.4(11) 3_665 3_665
O1 M3W O8 89.6(3) 3_665 3_665
O2 M3W O8 71.4(2) . 3_665
F9 M3W O8 101.6(3) 3_665 3_665
O9 M3W O8 101.6(3) 3_665 3_665
O9 M3W O8 175.1(3) . 3_665
F8 M3W O8 80.8(2) 1_655 3_665
O8 M3W O8 80.8(2) 1_655 3_665
F8 M3W O8 0.0(3) 3_665 3_665
Ce1 M3W Si2 122.0(12) 1_655 .
Ce1 M3W Si2 67.3(11) 3_665 .
O1 M3W Si2 156.5(2) 3_665 .
O2 M3W Si2 28.43(16) . .
F9 M3W Si2 94.9(2) 3_665 .
O9 M3W Si2 94.9(2) 3_665 .
O9 M3W Si2 77.6(2) . .
F8 M3W Si2 88.11(18) 1_655 .
O8 M3W Si2 88.11(18) 1_655 .
F8 M3W Si2 98.81(19) 3_665 .
O8 M3W Si2 98.81(19) 3_665 .
Ce1 M3W Ce3 108.0(19) 1_655 .
Ce1 M3W Ce3 53.2(19) 3_665 .
O1 M3W Ce3 148.8(14) 3_665 .
O2 M3W Ce3 23.2(12) . .
F9 M3W Ce3 106.1(14) 3_665 .
O9 M3W Ce3 106.1(14) 3_665 .
O9 M3W Ce3 89.3(14) . .
F8 M3W Ce3 77.3(14) 1_655 .
O8 M3W Ce3 77.3(14) 1_655 .
F8 M3W Ce3 87.7(14) 3_665 .
O8 M3W Ce3 87.7(14) 3_665 .
Si2 M3W Ce3 14.3(15) . .
Ce1 M3W Si1 66.7(12) 1_655 3_665
Ce1 M3W Si1 121.2(11) 3_665 3_665
O1 M3W Si1 28.30(16) 3_665 3_665
O2 M3W Si1 154.8(2) . 3_665
F9 M3W Si1 77.7(2) 3_665 3_665
O9 M3W Si1 77.7(2) 3_665 3_665
O9 M3W Si1 95.7(2) . 3_665
F8 M3W Si1 99.05(19) 1_655 3_665
O8 M3W Si1 99.05(19) 1_655 3_665
F8 M3W Si1 87.50(18) 3_665 3_665
O8 M3W Si1 87.50(18) 3_665 3_665
Si2 M3W Si1 171.17(12) . 3_665
Ce3 M3W Si1 174.4(15) . 3_665
Ce1 M3W M1 34.7(11) 1_655 1_665
Ce1 M3W M1 81.9(12) 3_665 1_665
O1 M3W M1 34.45(16) 3_665 1_665
O2 M3W M1 127.7(2) . 1_665
F9 M3W M1 138.9(2) 3_665 1_665
O9 M3W M1 138.9(2) 3_665 1_665
O9 M3W M1 97.2(2) . 1_665
F8 M3W M1 37.35(16) 1_655 1_665
O8 M3W M1 37.35(16) 1_655 1_665
F8 M3W M1 87.55(19) 3_665 1_665
O8 M3W M1 87.55(19) 3_665 1_665
Si2 M3W M1 123.54(10) . 1_665
Ce3 M3W M1 114.3(14) . 1_665
Si1 M3W M1 62.57(7) 3_665 1_665
Ce1 M3W M2W 98.1(12) 1_655 1_565
Ce1 M3W M2W 145.4(11) 3_665 1_565
O1 M3W M2W 54.0(2) 3_665 1_565
O2 M3W M2W 145.63(19) . 1_565
F9 M3W M2W 83.3(2) 3_665 1_565
O9 M3W M2W 83.3(2) 3_665 1_565
O9 M3W M2W 41.39(19) . 1_565
F8 M3W M2W 92.7(2) 1_655 1_565
O8 M3W M2W 92.7(2) 1_655 1_565
F8 M3W M2W 142.84(19) 3_665 1_565
O8 M3W M2W 142.84(19) 3_665 1_565
Si2 M3W M2W 117.62(10) . 1_565
Ce3 M3W M2W 126.7(13) . 1_565
Si1 M3W M2W 57.23(7) 3_665 1_565
M1 M3W M2W 67.02(6) 1_665 1_565
Ce1 M3W M2NA 98.1(12) 1_655 1_565
Ce1 M3W M2NA 145.4(11) 3_665 1_565
O1 M3W M2NA 54.0(2) 3_665 1_565
O2 M3W M2NA 145.63(19) . 1_565
F9 M3W M2NA 83.3(2) 3_665 1_565
O9 M3W M2NA 83.3(2) 3_665 1_565
O9 M3W M2NA 41.39(19) . 1_565
F8 M3W M2NA 92.7(2) 1_655 1_565
O8 M3W M2NA 92.7(2) 1_655 1_565
F8 M3W M2NA 142.84(19) 3_665 1_565
O8 M3W M2NA 142.84(19) 3_665 1_565
Si2 M3W M2NA 117.62(10) . 1_565
Ce3 M3W M2NA 126.7(13) . 1_565
Si1 M3W M2NA 57.23(7) 3_665 1_565
M1 M3W M2NA 67.02(6) 1_665 1_565
M2W M3W M2NA 0.0 1_565 1_565
Ce1 M3W M1 82.0(12) 1_655 1_655
Ce1 M3W M1 34.7(11) 3_665 1_655
O1 M3W M1 126.1(2) 3_665 1_655
O2 M3W M1 34.34(16) . 1_655
F9 M3W M1 96.5(2) 3_665 1_655
O9 M3W M1 96.5(2) 3_665 1_655
O9 M3W M1 138.6(2) . 1_655
F8 M3W M1 87.4(2) 1_655 1_655
O8 M3W M1 87.4(2) 1_655 1_655
F8 M3W M1 37.20(16) 3_665 1_655
O8 M3W M1 37.20(16) 3_665 1_655
Si2 M3W M1 62.37(7) . 1_655
Ce3 M3W M1 53.3(13) . 1_655
Si1 M3W M1 122.76(10) 3_665 1_655
M1 M3W M1 113.12(8) 1_665 1_655
M2W M3W M1 179.85(12) 1_565 1_655
M2NA M3W M1 179.85(12) 1_565 1_655
Ce1 M3W M2NA 145.2(11) 1_655 .
Ce1 M3W M2NA 98.1(12) 3_665 .
O1 M3W M2NA 145.55(19) 3_665 .
O2 M3W M2NA 52.2(2) . .
F9 M3W M2NA 41.18(19) 3_665 .
O9 M3W M2NA 41.18(19) 3_665 .
O9 M3W M2NA 82.9(2) . .
F8 M3W M2NA 142.6(2) 1_655 .
O8 M3W M2NA 142.6(2) 1_655 .
F8 M3W M2NA 92.3(2) 3_665 .
O8 M3W M2NA 92.3(2) 3_665 .
Si2 M3W M2NA 56.48(7) . .
Ce3 M3W M2NA 65.6(14) . .
Si1 M3W M2NA 117.43(10) 3_665 .
M1 M3W M2NA 179.88(12) 1_665 .
M2W M3W M2NA 113.09(8) 1_565 .
M2NA M3W M2NA 113.09(8) 1_565 .
M1 M3W M2NA 66.78(6) 1_655 .
Ce1 M3W H4 76(3) 1_655 .
Ce1 M3W H4 73(2) 3_665 .
O1 M3W H4 86(3) 3_665 .
O2 M3W H4 88(3) . .
F9 M3W H4 145(2) 3_665 .
O9 M3W H4 145(2) 3_665 .
O9 M3W H4 70.6(18) . .
F8 M3W H4 34(2) 1_655 .
O8 M3W H4 34(2) 1_655 .
F8 M3W H4 111.6(18) 3_665 .
O8 M3W H4 111.6(18) 3_665 .
Si2 M3W H4 70(3) . .
Ce3 M3W H4 66(4) . .
Si1 M3W H4 113(3) 3_665 .
M1 M3W H4 56(3) 1_665 .
M2W M3W H4 77(3) 1_565 .
M2NA M3W H4 77(3) 1_565 .
M1 M3W H4 103(3) 1_655 .
M2NA M3W H4 124(3) . .
Ce1 M3W H5 174(3) 1_655 .
Ce1 M3W H5 125(3) 3_665 .
O1 M3W H5 127(3) 3_665 .
O2 M3W H5 76(3) . .
F9 M3W H5 47(3) 3_665 .
O9 M3W H5 47(3) 3_665 .
O9 M3W H5 42(2) . .
F8 M3W H5 133(3) 1_655 .
O8 M3W H5 133(3) 1_655 .
F8 M3W H5 133(2) 3_665 .
O8 M3W H5 133(2) 3_665 .
Si2 M3W H5 60(3) . .
Ce3 M3W H5 74(4) . .
Si1 M3W H5 111(3) 3_665 .
M1 M3W H5 139(2) 1_665 .
M2W M3W H5 76(3) 1_565 .
M2NA M3W H5 76(3) 1_565 .
M1 M3W H5 103(3) 1_655 .
M2NA M3W H5 41(2) . .
H4 M3W H5 99.9(2) . .
O1 Si1 O3 113.8(4) . .
O1 Si1 O5 115.9(4) . 1_545
O3 Si1 O5 108.8(3) . 1_545
O1 Si1 O7 104.3(4) . .
O3 Si1 O7 107.1(4) . .
O5 Si1 O7 106.4(4) 1_545 .
O1 Si1 Ce2 148.5(9) . 2_645
O3 Si1 Ce2 56.8(9) . 2_645
O5 Si1 Ce2 53.9(9) 1_545 2_645
O7 Si1 Ce2 107.2(9) . 2_645
O1 Si1 Ce1 28.2(8) . 3_565
O3 Si1 Ce1 86.6(8) . 3_565
O5 Si1 Ce1 122.2(9) 1_545 3_565
O7 Si1 Ce1 121.9(9) . 3_565
Ce2 Si1 Ce1 125.9(12) 2_645 3_565
O1 Si1 A 148.8(3) . 2_645
O3 Si1 A 56.8(2) . 2_645
O5 Si1 A 53.93(19) 1_545 2_645
O7 Si1 A 107.0(3) . 2_645
Ce2 Si1 A 0.3(9) 2_645 2_645
Ce1 Si1 A 126.1(8) 3_565 2_645
O1 Si1 M2NA 60.5(3) . .
O3 Si1 M2NA 138.4(2) . .
O5 Si1 M2NA 109.9(2) 1_545 .
O7 Si1 M2NA 46.9(3) . .
Ce2 Si1 M2NA 148.3(8) 2_645 .
Ce1 Si1 M2NA 85.6(8) 3_565 .
A Si1 M2NA 148.15(8) 2_645 .
O1 Si1 M3CA 42.3(3) . 3_665
O3 Si1 M3CA 84.8(2) . 3_665
O5 Si1 M3CA 158.1(2) 1_545 3_665
O7 Si1 M3CA 84.9(3) . 3_665
Ce2 Si1 M3CA 141.5(8) 2_645 3_665
Ce1 Si1 M3CA 39.3(8) 3_565 3_665
A Si1 M3CA 141.54(10) 2_645 3_665
M2NA Si1 M3CA 64.02(7) . 3_665
O1 Si1 M3W 42.3(3) . 3_665
O3 Si1 M3W 84.8(2) . 3_665
O5 Si1 M3W 158.1(2) 1_545 3_665
O7 Si1 M3W 84.9(3) . 3_665
Ce2 Si1 M3W 141.5(8) 2_645 3_665
Ce1 Si1 M3W 39.3(8) 3_565 3_665
A Si1 M3W 141.54(10) 2_645 3_665
M2NA Si1 M3W 64.02(7) . 3_665
M3CA Si1 M3W 0.00(17) 3_665 3_665
O1 Si1 A 117.9(3) . 1_545
O3 Si1 A 128.1(2) . 1_545
O5 Si1 A 42.5(2) 1_545 1_545
O7 Si1 A 64.7(3) . 1_545
Ce2 Si1 A 76.2(8) 2_645 1_545
Ce1 Si1 A 143.2(8) 3_565 1_545
A Si1 A 76.08(6) 2_645 1_545
M2NA Si1 A 75.48(5) . 1_545
M3CA Si1 A 139.42(9) 3_665 1_545
M3W Si1 A 139.42(9) 3_665 1_545
Ce3 Si2 O2 62(5) . .
Ce3 Si2 O4 80(5) . .
O2 Si2 O4 113.9(4) . .
Ce3 Si2 O6 81(5) . 1_545
O2 Si2 O6 115.8(4) . 1_545
O4 Si2 O6 108.2(3) . 1_545
Ce3 Si2 O7 167(5) . .
O2 Si2 O7 104.7(4) . .
O4 Si2 O7 106.8(4) . .
O6 Si2 O7 106.8(4) 1_545 .
Ce3 Si2 Ce1 44(5) . 3_665
O2 Si2 Ce1 30.1(8) . 3_665
O4 Si2 Ce1 85.1(8) . 3_665
O6 Si2 Ce1 121.1(9) 1_545 3_665
O7 Si2 Ce1 124.1(9) . 3_665
Ce3 Si2 M2NA 119(5) . .
O2 Si2 M2NA 59.5(3) . .
O4 Si2 M2NA 138.4(3) . .
O6 Si2 M2NA 110.9(2) 1_545 .
O7 Si2 M2NA 48.1(3) . .
Ce1 Si2 M2NA 86.7(8) 3_665 .
Ce3 Si2 M 87(5) . 2_645
O2 Si2 M 149.1(3) . 2_645
O4 Si2 M 57.3(2) . 2_645
O6 Si2 M 53.14(19) 1_545 2_645
O7 Si2 M 106.2(3) . 2_645
Ce1 Si2 M 124.6(8) 3_665 2_645
M2NA Si2 M 148.53(9) . 2_645
Ce3 Si2 M3W 83(5) . .
O2 Si2 M3W 42.9(3) . .
O4 Si2 M3W 83.4(3) . .
O6 Si2 M3W 158.4(2) 1_545 .
O7 Si2 M3W 86.3(3) . .
Ce1 Si2 M3W 40.0(8) 3_665 .
M2NA Si2 M3W 64.90(7) . .
M Si2 M3W 140.60(10) 2_645 .
Ce3 Si2 A 119(5) . 1_545
O2 Si2 A 117.3(3) . 1_545
O4 Si2 A 128.6(3) . 1_545
O6 Si2 A 42.7(2) 1_545 1_545
O7 Si2 A 65.2(3) . 1_545
Ce1 Si2 A 143.4(8) 3_665 1_545
M2NA Si2 A 76.23(6) . 1_545
M Si2 A 75.69(5) 2_645 1_545
M3W Si2 A 141.07(10) . 1_545
Si1 O1 Ce1 127.0(14) . 3_565
Si1 O1 M1 145.2(4) . .
Ce1 O1 M1 64.7(14) 3_565 .
Si1 O1 M3CA 109.4(4) . 3_665
Ce1 O1 M3CA 60.8(14) 3_565 3_665
M1 O1 M3CA 104.4(3) . 3_665
Si1 O1 M3W 109.4(4) . 3_665
Ce1 O1 M3W 60.8(14) 3_565 3_665
M1 O1 M3W 104.4(3) . 3_665
M3CA O1 M3W 0.00(15) 3_665 3_665
Si1 O1 M2NA 88.8(3) . .
Ce1 O1 M2NA 134.9(14) 3_565 .
M1 O1 M2NA 103.0(3) . .
M3CA O1 M2NA 83.6(2) 3_665 .
M3W O1 M2NA 83.6(2) 3_665 .
Si1 O1 O8 161.3(5) . 3_565
Ce1 O1 O8 37.3(13) 3_565 3_565
M1 O1 O8 48.0(2) . 3_565
M3CA O1 O8 56.8(2) 3_665 3_565
M3W O1 O8 56.8(2) 3_665 3_565
M2NA O1 O8 101.0(3) . 3_565
Si1 O1 O8 102.1(3) . 1_545
Ce1 O1 O8 100.2(14) 3_565 1_545
M1 O1 O8 44.6(2) . 1_545
M3CA O1 O8 148.5(3) 3_665 1_545
M3W O1 O8 148.5(3) 3_665 1_545
M2NA O1 O8 97.1(3) . 1_545
O8 O1 O8 92.6(3) 3_565 1_545
Ce3 O2 Si2 30(3) . .
Ce3 O2 Ce1 102(4) . 3_665
Si2 O2 Ce1 124.5(13) . 3_665
Ce3 O2 M1 121(3) . 1_655
Si2 O2 M1 144.5(4) . 1_655
Ce1 O2 M1 63.6(13) 3_665 1_655
Ce3 O2 M3W 117(3) . .
Si2 O2 M3W 108.6(4) . .
Ce1 O2 M3W 61.0(14) 3_665 .
M1 O2 M3W 104.7(3) 1_655 .
Ce3 O2 M2NA 118(3) . .
Si2 O2 M2NA 89.5(3) . .
Ce1 O2 M2NA 137.0(13) 3_665 .
M1 O2 M2NA 105.2(3) 1_655 .
M3W O2 M2NA 85.3(2) . .
Ce3 O2 O8 139(3) . 3_665
Si2 O2 O8 159.5(5) . 3_665
Ce1 O2 O8 37.6(13) 3_665 3_665
M1 O2 O8 47.9(2) 1_655 3_665
M3W O2 O8 56.9(2) . 3_665
M2NA O2 O8 102.6(3) . 3_665
Ce3 O2 O8 88(3) . 1_645
Si2 O2 O8 102.2(3) . 1_645
Ce1 O2 O8 98.6(14) 3_665 1_645
M1 O2 O8 44.6(2) 1_655 1_645
M3W O2 O8 149.0(3) . 1_645
M2NA O2 O8 98.4(3) . 1_645
O8 O2 O8 92.5(3) 3_665 1_645
Si1 O3 Ce2 86.7(10) . 2_645
Si1 O3 M 133.1(4) . .
Ce2 O3 M 109.8(10) 2_645 .
Si1 O3 A 113.8(3) . .
Ce2 O3 A 107.7(10) 2_645 .
M O3 A 102.6(2) . .
Si1 O3 Ce2 119.1(9) . .
Ce2 O3 Ce2 99.3(8) 2_645 .
M O3 Ce2 101.6(9) . .
A O3 Ce2 9.8(7) . .
Si1 O3 A 92.1(3) . 2_645
Ce2 O3 A 5.4(10) 2_645 2_645
M O3 A 106.2(2) . 2_645
A O3 A 105.2(2) . 2_645
Ce2 O3 A 96.4(8) . 2_645
Si2 O4 Ce3 28(3) . .
Si2 O4 M 135.1(4) . 1_655
Ce3 O4 M 109(3) . 1_655
Si2 O4 A 114.6(3) . .
Ce3 O4 A 140(3) . .
M O4 A 101.5(2) 1_655 .
Si2 O4 Ce2 119.1(10) . .
Ce3 O4 Ce2 146(3) . .
M O4 Ce2 100.9(10) 1_655 .
A O4 Ce2 9.7(7) . .
Si2 O4 M 92.0(3) . 2_645
Ce3 O4 M 93(2) . 2_645
M O4 M 104.6(2) 1_655 2_645
A O4 M 104.1(2) . 2_645
Ce2 O4 M 95.1(8) . 2_645
Si1 O5 Ce2 89.3(10) 1_565 2_655
Si1 O5 M 130.3(3) 1_565 .
Ce2 O5 M 112.9(10) 2_655 .
Si1 O5 A 110.6(3) 1_565 .
Ce2 O5 A 109.9(11) 2_655 .
M O5 A 102.8(2) . .
Si1 O5 Ce2 116.7(9) 1_565 .
Ce2 O5 Ce2 101.6(8) 2_655 .
M O5 Ce2 102.1(10) . .
A O5 Ce2 9.8(7) . .
Si1 O5 A 94.9(3) 1_565 2_655
Ce2 O5 A 5.6(10) 2_655 2_655
M O5 A 109.2(2) . 2_655
A O5 A 107.4(2) . 2_655
Ce2 O5 A 98.8(8) . 2_655
Si2 O6 Ce3 28(3) 1_565 1_565
Si2 O6 M 131.3(3) 1_565 1_655
Ce3 O6 M 106(3) 1_565 1_655
Si2 O6 A 110.2(3) 1_565 .
Ce3 O6 A 135(3) 1_565 .
M O6 A 101.5(2) 1_655 .
Si2 O6 Ce2 115.9(9) 1_565 .
Ce3 O6 Ce2 142(3) 1_565 .
M O6 Ce2 101.3(9) 1_655 .
A O6 Ce2 9.7(7) . .
Si2 O6 M 95.9(3) 1_565 2_655
Ce3 O6 M 97(2) 1_565 2_655
M O6 M 109.0(2) 1_655 2_655
A O6 M 107.3(2) . 2_655
Ce2 O6 M 98.5(8) . 2_655
Si1 O7 Si2 156.2(5) . .
Si1 O7 M2NA 102.4(3) . .
Si2 O7 M2NA 100.4(3) . .
Si1 O7 Ce3 160.5(16) . .
Si2 O7 Ce3 4.3(16) . .
M2NA O7 Ce3 96.3(16) . .
Si1 O7 O9 95.5(4) . 1_545
Si2 O7 O9 94.8(4) . 1_545
M2NA O7 O9 47.83(19) . 1_545
Ce3 O7 O9 93.2(16) . 1_545
Si1 O7 O9 93.4(4) . .
Si2 O7 O9 93.0(4) . .
M2NA O7 O9 90.9(3) . .
Ce3 O7 O9 91.6(16) . .
O9 O7 O9 138.7(3) 1_545 .
Ce1 O8 Ce1 66(2) . 3_565
Ce1 O8 M1 64.2(14) . 1_565
Ce1 O8 M1 130.3(12) 3_565 1_565
Ce1 O8 M 167.9(15) . .
Ce1 O8 M 101.8(12) 3_565 .
M1 O8 M 127.9(3) 1_565 .
Ce1 O8 M3W 58.1(15) . 1_455
Ce1 O8 M3W 56.3(13) 3_565 1_455
M1 O8 M3W 96.7(3) 1_565 1_455
M O8 M3W 115.3(3) . 1_455
Ce1 O8 M3CA 58.1(15) . 1_455
Ce1 O8 M3CA 56.3(13) 3_565 1_455
M1 O8 M3CA 96.7(3) 1_565 1_455
M O8 M3CA 115.3(3) . 1_455
M3W O8 M3CA 0.00(18) 1_455 1_455
Ce1 O8 M3CA 58.9(15) . 3_665
Ce1 O8 M3CA 55.2(13) 3_565 3_665
M1 O8 M3CA 96.9(3) 1_565 3_665
M O8 M3CA 115.7(3) . 3_665
M3W O8 M3CA 99.2(2) 1_455 3_665
M3CA O8 M3CA 99.2(2) 1_455 3_665
Ce1 O8 M3W 58.9(15) . 3_665
Ce1 O8 M3W 55.2(13) 3_565 3_665
M1 O8 M3W 96.9(3) 1_565 3_665
M O8 M3W 115.7(3) . 3_665
M3W O8 M3W 99.2(2) 1_455 3_665
M3CA O8 M3W 99.2(2) 1_455 3_665
M3CA O8 M3W 0.00(19) 3_665 3_665
Ce1 O8 O1 39.7(15) . 3_565
Ce1 O8 O1 94.0(12) 3_565 3_565
M1 O8 O1 45.3(2) 1_565 3_565
M O8 O1 146.4(4) . 3_565
M3W O8 O1 51.7(2) 1_455 3_565
M3CA O8 O1 51.7(2) 1_455 3_565
M3CA O8 O1 97.8(3) 3_665 3_565
M3W O8 O1 97.8(3) 3_665 3_565
Ce1 O8 O2 41.7(15) . 3_665
Ce1 O8 O2 94.2(12) 3_565 3_665
M1 O8 O2 45.3(2) 1_565 3_665
M O8 O2 145.5(4) . 3_665
M3W O8 O2 99.1(3) 1_455 3_665
M3CA O8 O2 99.1(3) 1_455 3_665
M3CA O8 O2 51.7(2) 3_665 3_665
M3W O8 O2 51.7(2) 3_665 3_665
O1 O8 O2 60.4(2) 3_565 3_665
Ce1 O8 O2 95.4(15) . 1_465
Ce1 O8 O2 147.0(13) 3_565 1_465
M1 O8 O2 42.21(18) 1_565 1_465
M O8 O2 94.9(2) . 1_465
M3W O8 O2 90.9(3) 1_455 1_465
M3CA O8 O2 90.9(3) 1_455 1_465
M3CA O8 O2 138.9(3) 3_665 1_465
M3W O8 O2 138.9(3) 3_665 1_465
O1 O8 O2 58.5(2) 3_565 1_465
O2 O8 O2 87.5(3) 3_665 1_465
Ce1 O8 O1 96.5(15) . 1_565
Ce1 O8 O1 147.4(13) 3_565 1_565
M1 O8 O1 42.14(18) 1_565 1_565
M O8 O1 94.5(2) . 1_565
M3W O8 O1 138.5(3) 1_455 1_565
M3CA O8 O1 138.5(3) 1_455 1_565
M3CA O8 O1 92.3(3) 3_665 1_565
M3W O8 O1 92.3(3) 3_665 1_565
O1 O8 O1 87.4(3) 3_565 1_565
O2 O8 O1 58.5(2) 3_665 1_565
O2 O8 O1 56.8(2) 1_465 1_565
Ce1 O8 O8 36.3(14) . 3_565
Ce1 O8 O8 29.8(12) 3_565 3_565
M1 O8 O8 100.5(3) 1_565 3_565
M O8 O8 131.6(4) . 3_565
M3W O8 O8 49.7(2) 1_455 3_565
M3CA O8 O8 49.7(2) 1_455 3_565
M3CA O8 O8 49.5(2) 3_665 3_565
M3W O8 O8 49.5(2) 3_665 3_565
O1 O8 O8 68.1(3) 3_565 3_565
O2 O8 O8 69.0(3) 3_665 3_565
O2 O8 O8 126.5(4) 1_465 3_565
O1 O8 O8 127.4(4) 1_565 3_565
Ce1 O8 Ce3 121.4(19) . 1_465
Ce1 O8 Ce3 154(2) 3_565 1_465
M1 O8 Ce3 63.7(12) 1_565 1_465
M O8 Ce3 69.0(12) . 1_465
M3W O8 Ce3 104.2(15) 1_455 1_465
M3CA O8 Ce3 104.2(15) 1_455 1_465
M3CA O8 Ce3 150.9(15) 3_665 1_465
M3W O8 Ce3 150.9(15) 3_665 1_465
O1 O8 Ce3 83.8(13) 3_565 1_465
O2 O8 Ce3 107.0(13) 3_665 1_465
O2 O8 Ce3 26.0(12) 1_465 1_465
O1 O8 Ce3 58.7(14) 1_565 1_465
O8 O8 Ce3 149.8(14) 3_565 1_465
Ce1 O8 Ce3 104.9(18) . 1_455
Ce1 O8 Ce3 45.1(16) 3_565 1_455
M1 O8 Ce3 156.4(13) 1_565 1_455
M O8 Ce3 63.7(11) . 1_455
M3W O8 Ce3 60.9(12) 1_455 1_455
M3CA O8 Ce3 60.9(12) 1_455 1_455
M3CA O8 Ce3 94.2(13) 3_665 1_455
M3W O8 Ce3 94.2(13) 3_665 1_455
O1 O8 Ce3 112.5(12) 3_565 1_455
O2 O8 Ce3 139.3(11) 3_665 1_455
O2 O8 Ce3 124.9(13) 1_465 1_455
O1 O8 Ce3 157.9(11) 1_565 1_455
O8 O8 Ce3 71.5(11) 3_565 1_455
Ce3 O8 Ce3 112(2) 1_465 1_455
Ce1 O8 Si2 118.0(15) . 1_465
Ce1 O8 Si2 143.0(14) 3_565 1_465
M1 O8 Si2 67.2(2) 1_565 1_465
M O8 Si2 70.89(17) . 1_465
M3W O8 Si2 93.1(3) 1_455 1_465
M3CA O8 Si2 93.1(3) 1_455 1_465
M3CA O8 Si2 161.0(3) 3_665 1_465
M3W O8 Si2 161.0(3) 3_665 1_465
O1 O8 Si2 78.6(2) 3_565 1_465
O2 O8 Si2 112.3(3) 3_665 1_465
O2 O8 Si2 25.61(13) 1_465 1_465
O1 O8 Si2 69.1(2) 1_565 1_465
O8 O8 Si2 140.6(4) 3_565 1_465
Ce3 O8 Si2 11.5(15) 1_465 1_465
Ce3 O8 Si2 104.4(13) 1_455 1_465
Ce1 O8 Si1 119.1(15) . 1_565
Ce1 O8 Si1 142.5(14) 3_565 1_565
M1 O8 Si1 67.5(2) 1_565 1_565
M O8 Si1 70.68(17) . 1_565
M3W O8 Si1 160.7(3) 1_455 1_565
M3CA O8 Si1 160.7(3) 1_455 1_565
M3CA O8 Si1 93.8(3) 3_665 1_565
M3W O8 Si1 93.8(3) 3_665 1_565
O1 O8 Si1 112.6(3) 3_565 1_565
O2 O8 Si1 78.0(2) 3_665 1_565
O2 O8 Si1 70.1(2) 1_465 1_565
O1 O8 Si1 25.74(14) 1_565 1_565
O8 O8 Si1 141.1(4) 3_565 1_565
Ce3 O8 Si1 59.6(15) 1_465 1_565
Ce3 O8 Si1 132.5(11) 1_455 1_565
Si2 O8 Si1 71.02(13) 1_465 1_565
Ce1 O8 Ce1 88.9(16) . 3_575
Ce1 O8 Ce1 154.9(17) 3_565 3_575
M1 O8 Ce1 24.7(6) 1_565 3_575
M O8 Ce1 103.3(7) . 3_575
M3W O8 Ce1 112.0(7) 1_455 3_575
M3CA O8 Ce1 112.0(7) 1_455 3_575
M3CA O8 Ce1 111.8(7) 3_665 3_575
M3W O8 Ce1 111.8(7) 3_665 3_575
O1 O8 Ce1 64.9(7) 3_565 3_575
O2 O8 Ce1 64.2(7) 3_665 3_575
O2 O8 Ce1 30.0(7) 1_465 3_575
O1 O8 Ce1 28.8(7) 1_565 3_575
O8 O8 Ce1 125.2(7) 3_565 3_575
Ce3 O8 Ce1 42.8(14) 1_465 3_575
Ce3 O8 Ce1 153.9(15) 1_455 3_575
Si2 O8 Ce1 49.7(7) 1_465 3_575
Si1 O8 Ce1 49.4(7) 1_565 3_575
Ce1 O8 O9 89.9(16) . .
Ce1 O8 O9 86.4(14) 3_565 .
M1 O8 O9 92.6(3) 1_565 .
M O8 O9 90.1(2) . .
M3W O8 O9 137.3(3) 1_455 .
M3CA O8 O9 137.3(3) 1_455 .
M3CA O8 O9 38.23(18) 3_665 .
M3W O8 O9 38.23(18) 3_665 .
O1 O8 O9 120.7(3) 3_565 .
O2 O8 O9 60.4(2) 3_665 .
O2 O8 O9 122.1(3) 1_465 .
O1 O8 O9 65.4(2) 1_565 .
O8 O8 O9 87.7(3) 3_565 .
Ce3 O8 O9 117.2(15) 1_465 .
Ce3 O8 O9 108.8(14) 1_455 .
Si2 O8 O9 128.6(2) 1_465 .
Si1 O8 O9 57.60(16) 1_565 .
Ce1 O8 O9 93.0(8) 3_575 .
Ce1 O8 O9 89.1(16) . 1_455
Ce1 O8 O9 87.3(13) 3_565 1_455
M1 O8 O9 92.7(3) 1_565 1_455
M O8 O9 89.5(2) . 1_455
M3W O8 O9 38.09(18) 1_455 1_455
M3CA O8 O9 38.09(18) 1_455 1_455
M3CA O8 O9 137.2(3) 3_665 1_455
M3W O8 O9 137.2(3) 3_665 1_455
O1 O8 O9 61.5(2) 3_565 1_455
O2 O8 O9 121.9(3) 3_665 1_455
O2 O8 O9 64.3(2) 1_465 1_455
O1 O8 O9 121.1(3) 1_565 1_455
O8 O8 O9 87.8(3) 3_565 1_455
Ce3 O8 O9 68.6(15) 1_465 1_455
Ce3 O8 O9 65.3(14) 1_455 1_455
Si2 O8 O9 57.17(16) 1_465 1_455
Si1 O8 O9 128.1(2) 1_565 1_455
Ce1 O8 O9 93.4(8) 3_575 1_455
O9 O8 O9 173.5(3) . 1_455
Ce1 O8 H1 22(7) . .
Ce1 O8 H1 47(9) 3_565 .
M1 O8 H1 84(8) 1_565 .
M O8 H1 147(7) . .
M3W O8 H1 42(2) 1_455 .
M3CA O8 H1 42(2) 1_455 .
M3CA O8 H1 62(4) 3_665 .
M3W O8 H1 62(4) 3_665 .
O1 O8 H1 49(8) 3_565 .
O2 O8 H1 62(5) 3_665 .
O2 O8 H1 107(8) 1_465 .
O1 O8 H1 118(6) 1_565 .
O8 O8 H1 20(8) 3_565 .
Ce3 O8 H1 131(8) 1_465 .
Ce3 O8 H1 83(7) 1_455 .
Si2 O8 H1 124(7) 1_465 .
Si1 O8 H1 140(5) 1_565 .
Ce1 O8 H1 108(8) 3_575 .
O9 O8 H1 99(3) . .
O9 O8 H1 78(3) 1_455 .
M2NA O9 M2W 0.0 1_565 1_565
M2NA O9 M3CA 95.1(3) 1_565 3_665
M2W O9 M3CA 95.1(3) 1_565 3_665
M2NA O9 M3W 95.1(3) 1_565 3_665
M2W O9 M3W 95.1(3) 1_565 3_665
M3CA O9 M3W 0.00(18) 3_665 3_665
M2NA O9 M3W 94.3(3) 1_565 .
M2W O9 M3W 94.3(3) 1_565 .
M3CA O9 M3W 104.5(3) 3_665 .
M3W O9 M3W 104.5(3) 3_665 .
M2NA O9 A 119.9(3) 1_565 .
M2W O9 A 119.9(3) 1_565 .
M3CA O9 A 119.7(4) 3_665 .
M3W O9 A 119.7(4) 3_665 .
M3W O9 A 118.3(4) . .
M2NA O9 Ce2 120.1(9) 1_565 .
M2W O9 Ce2 120.1(9) 1_565 .
M3CA O9 Ce2 119.2(9) 3_665 .
M3W O9 Ce2 119.2(9) 3_665 .
M3W O9 Ce2 118.7(9) . .
A O9 Ce2 0.5(9) . .
M2NA O9 F9 97.7(4) 1_565 3_665
M2W O9 F9 97.7(4) 1_565 3_665
M3CA O9 F9 52.5(3) 3_665 3_665
M3W O9 F9 52.5(3) 3_665 3_665
M3W O9 F9 52.0(3) . 3_665
A O9 F9 142.4(5) . 3_665
Ce2 O9 F9 142.2(9) . 3_665
M2NA O9 O9 97.7(4) 1_565 3_665
M2W O9 O9 97.7(4) 1_565 3_665
M3CA O9 O9 52.5(3) 3_665 3_665
M3W O9 O9 52.5(3) 3_665 3_665
M3W O9 O9 52.0(3) . 3_665
A O9 O9 142.4(5) . 3_665
Ce2 O9 O9 142.2(9) . 3_665
F9 O9 O9 0.0(5) 3_665 3_665
M2NA O9 O7 51.4(2) 1_565 1_565
M2W O9 O7 51.4(2) 1_565 1_565
M3CA O9 O7 121.9(4) 3_665 1_565
M3W O9 O7 121.9(4) 3_665 1_565
M3W O9 O7 121.4(4) . 1_565
A O9 O7 68.6(2) . 1_565
Ce2 O9 O7 68.8(8) . 1_565
F9 O9 O7 149.0(4) 3_665 1_565
O9 O9 O7 149.0(4) 3_665 1_565
M2NA O9 O7 169.9(3) 1_565 .
M2W O9 O7 169.9(3) 1_565 .
M3CA O9 O7 79.0(3) 3_665 .
M3W O9 O7 79.0(3) 3_665 .
M3W O9 O7 79.5(3) . .
A O9 O7 70.1(2) . .
Ce2 O9 O7 69.9(8) . .
F9 O9 O7 72.3(3) 3_665 .
O9 O9 O7 72.3(3) 3_665 .
O7 O9 O7 138.7(3) 1_565 .
M2NA O9 Si2 60.64(18) 1_565 1_565
M2W O9 Si2 60.64(18) 1_565 1_565
M3CA O9 Si2 148.9(3) 3_665 1_565
M3W O9 Si2 148.9(3) 3_665 1_565
M3W O9 Si2 97.0(3) . 1_565
A O9 Si2 66.10(17) . 1_565
Ce2 O9 Si2 66.5(8) . 1_565
F9 O9 Si2 142.8(5) 3_665 1_565
O9 O9 Si2 142.8(5) 3_665 1_565
O7 O9 Si2 27.86(15) 1_565 1_565
O7 O9 Si2 127.6(3) . 1_565
M2NA O9 Si2 152.1(4) 1_565 .
M2W O9 Si2 152.1(4) 1_565 .
M3CA O9 Si2 104.1(3) 3_665 .
M3W O9 Si2 104.1(3) 3_665 .
M3W O9 Si2 61.7(2) . .
A O9 Si2 67.12(19) . .
Ce2 O9 Si2 67.2(8) . .
F9 O9 Si2 79.1(3) 3_665 .
O9 O9 Si2 79.1(3) 3_665 .
O7 O9 Si2 127.4(3) 1_565 .
O7 O9 Si2 27.81(15) . .
Si2 O9 Si2 105.8(2) 1_565 .
M2NA O9 Si1 61.38(18) 1_565 1_565
M2W O9 Si1 61.38(18) 1_565 1_565
M3CA O9 Si1 97.9(3) 3_665 1_565
M3W O9 Si1 97.9(3) 3_665 1_565
M3W O9 Si1 148.4(3) . 1_565
A O9 Si1 66.23(17) . 1_565
Ce2 O9 Si1 66.1(8) . 1_565
F9 O9 Si1 144.1(5) 3_665 1_565
O9 O9 Si1 144.1(5) 3_665 1_565
O7 O9 Si1 27.66(15) 1_565 1_565
O7 O9 Si1 127.2(3) . 1_565
Si2 O9 Si1 54.46(11) 1_565 1_565
Si2 O9 Si1 133.3(2) . 1_565
M2NA O9 Si1 153.0(4) 1_565 .
M2W O9 Si1 153.0(4) 1_565 .
M3CA O9 Si1 62.0(2) 3_665 .
M3W O9 Si1 62.0(2) 3_665 .
M3W O9 Si1 104.8(3) . .
A O9 Si1 67.21(19) . .
Ce2 O9 Si1 66.8(8) . .
F9 O9 Si1 80.0(3) 3_665 .
O9 O9 Si1 80.0(3) 3_665 .
O7 O9 Si1 126.9(3) 1_565 .
O7 O9 Si1 27.68(15) . .
Si2 O9 Si1 133.3(2) 1_565 .
Si2 O9 Si1 54.28(12) . .
Si1 O9 Si1 105.3(2) 1_565 .
M2NA O9 O8 87.6(3) 1_565 .
M2W O9 O8 87.6(3) 1_565 .
M3CA O9 O8 40.2(2) 3_665 .
M3W O9 O8 40.2(2) 3_665 .
M3W O9 O8 144.5(3) . .
A O9 O8 90.5(3) . .
Ce2 O9 O8 90.0(9) . .
F9 O9 O8 92.6(4) 3_665 .
O9 O9 O8 92.6(4) 3_665 .
O7 O9 O8 86.9(3) 1_565 .
O7 O9 O8 93.0(3) . .
Si2 O9 O8 114.4(2) 1_565 .
Si2 O9 O8 120.1(3) . .
Si1 O9 O8 59.95(19) 1_565 .
Si1 O9 O8 65.8(2) . .
M2NA O9 O8 86.9(3) 1_565 1_655
M2W O9 O8 86.9(3) 1_565 1_655
M3CA O9 O8 143.9(3) 3_665 1_655
M3W O9 O8 143.9(3) 3_665 1_655
M3W O9 O8 39.6(2) . 1_655
A O9 O8 89.3(3) . 1_655
Ce2 O9 O8 89.8(8) . 1_655
F9 O9 O8 91.5(4) 3_665 1_655
O9 O9 O8 91.5(4) 3_665 1_655
O7 O9 O8 87.0(3) 1_565 1_655
O7 O9 O8 93.1(3) . 1_655
Si2 O9 O8 59.76(19) 1_565 1_655
Si2 O9 O8 65.7(2) . 1_655
Si1 O9 O8 114.2(2) 1_565 1_655
Si1 O9 O8 119.9(3) . 1_655
O8 O9 O8 173.5(3) . 1_655
M2NA O9 M2NA 132.5(2) 1_565 .
M2W O9 M2NA 132.5(2) 1_565 .
M3CA O9 M2NA 59.72(17) 3_665 .
M3W O9 M2NA 59.72(17) 3_665 .
M3W O9 M2NA 59.94(17) . .
A O9 M2NA 107.5(2) . .
Ce2 O9 M2NA 107.3(8) . .
F9 O9 M2NA 34.8(2) 3_665 .
O9 O9 M2NA 34.8(2) 3_665 .
O7 O9 M2NA 176.1(3) 1_565 .
O7 O9 M2NA 37.42(16) . .
Si2 O9 M2NA 151.1(3) 1_565 .
Si2 O9 M2NA 49.39(10) . .
Si1 O9 M2NA 151.5(3) 1_565 .
Si1 O9 M2NA 50.03(10) . .
O8 O9 M2NA 93.3(2) . .
O8 O9 M2NA 92.9(2) 1_655 .
M2NA O9 H2 43(4) 1_565 .
M2W O9 H2 43(4) 1_565 .
M3CA O9 H2 57(6) 3_665 .
M3W O9 H2 57(6) 3_665 .
M3W O9 H2 119(6) . .
A O9 H2 121(7) . .
Ce2 O9 H2 121(7) . .
F9 O9 H2 87(8) 3_665 .
O9 O9 H2 87(8) 3_665 .
O7 O9 H2 70(8) 1_565 .
O7 O9 H2 134(5) . .
Si2 O9 H2 93(7) 1_565 .
Si2 O9 H2 161(7) . .
Si1 O9 H2 58(8) 1_565 .
Si1 O9 H2 111(4) . .
O8 O9 H2 47(3) . .
O8 O9 H2 128(3) 1_655 .
M2NA O9 H2 113(8) . .
M2NA O9 H3 62(2) 1_565 .
M2W O9 H3 62(2) 1_565 .
M3CA O9 H3 123(4) 3_665 .
M3W O9 H3 123(4) 3_665 .
M3W O9 H3 37(2) . .
A O9 H3 117(4) . .
Ce2 O9 H3 117(4) . .
F9 O9 H3 78(4) 3_665 .
O9 O9 H3 78(4) 3_665 .
O7 O9 H3 86(3) 1_565 .
O7 O9 H3 114(2) . .
Si2 O9 H3 65(4) 1_565 .
Si2 O9 H3 90(2) . .
Si1 O9 H3 111(3) 1_565 .
Si1 O9 H3 141(2) . .
O8 O9 H3 146(3) . .
O8 O9 H3 31(4) 1_655 .
M2NA O9 H3 96(3) . .
H2 O9 H3 99.9(2) . .
O8 Ce1 O1 103(2) . 3_565
O8 Ce1 O2 101(2) . 3_665
O1 Ce1 O2 98(2) 3_565 3_665
O8 Ce1 M1 66.1(14) . 1_565
O1 Ce1 M1 61.4(13) 3_565 1_565
O2 Ce1 M1 60.5(13) 3_665 1_565
O8 Ce1 Ce1 65(2) . 3_565
O1 Ce1 Ce1 132(4) 3_565 3_565
O2 Ce1 Ce1 129(4) 3_665 3_565
M1 Ce1 Ce1 131(3) 1_565 3_565
O8 Ce1 O8 114(2) . 3_565
O1 Ce1 O8 119(2) 3_565 3_565
O2 Ce1 O8 119(2) 3_665 3_565
M1 Ce1 O8 179(3) 1_565 3_565
Ce1 Ce1 O8 49.2(18) 3_565 3_565
O8 Ce1 F8 114(2) . 3_565
O1 Ce1 F8 119(2) 3_565 3_565
O2 Ce1 F8 119(2) 3_665 3_565
M1 Ce1 F8 179(3) 1_565 3_565
Ce1 Ce1 F8 49.2(18) 3_565 3_565
O8 Ce1 F8 0.0 3_565 3_565
O8 Ce1 M3CA 78.2(17) . 1_455
O1 Ce1 M3CA 70.8(16) 3_565 1_455
O2 Ce1 M3CA 168(3) 3_665 1_455
M1 Ce1 M3CA 109(2) 1_565 1_455
Ce1 Ce1 M3CA 62(2) 3_565 1_455
O8 Ce1 M3CA 71.9(14) 3_565 1_455
F8 Ce1 M3CA 71.9(14) 3_565 1_455
O8 Ce1 M3W 78.2(17) . 1_455
O1 Ce1 M3W 70.8(16) 3_565 1_455
O2 Ce1 M3W 168(3) 3_665 1_455
M1 Ce1 M3W 109(2) 1_565 1_455
Ce1 Ce1 M3W 62(2) 3_565 1_455
O8 Ce1 M3W 71.9(14) 3_565 1_455
F8 Ce1 M3W 71.9(14) 3_565 1_455
M3CA Ce1 M3W 0.00(15) 1_455 1_455
O8 Ce1 M3CA 77.7(17) . 3_665
O1 Ce1 M3CA 167(3) 3_565 3_665
O2 Ce1 M3CA 69.1(15) 3_665 3_665
M1 Ce1 M3CA 108(2) 1_565 3_665
Ce1 Ce1 M3CA 60(2) 3_565 3_665
O8 Ce1 M3CA 71.0(14) 3_565 3_665
F8 Ce1 M3CA 71.0(14) 3_565 3_665
M3CA Ce1 M3CA 122(2) 1_455 3_665
M3W Ce1 M3CA 122(2) 1_455 3_665
O8 Ce1 M3W 77.7(17) . 3_665
O1 Ce1 M3W 167(3) 3_565 3_665
O2 Ce1 M3W 69.1(15) 3_665 3_665
M1 Ce1 M3W 108(2) 1_565 3_665
Ce1 Ce1 M3W 60(2) 3_565 3_665
O8 Ce1 M3W 71.0(14) 3_565 3_665
F8 Ce1 M3W 71.0(14) 3_565 3_665
M3CA Ce1 M3W 122(2) 1_455 3_665
M3W Ce1 M3W 122(2) 1_455 3_665
M3CA Ce1 M3W 0.0(2) 3_665 3_665
O8 Ce1 H1 24(5) . .
O1 Ce1 H1 107(8) 3_565 .
O2 Ce1 H1 123(5) 3_665 .
M1 Ce1 H1 88(8) 1_565 .
Ce1 Ce1 H1 44(8) 3_565 .
O8 Ce1 H1 92(8) 3_565 .
F8 Ce1 H1 92(8) 3_565 .
M3CA Ce1 H1 59(3) 1_455 .
M3W Ce1 H1 59(3) 1_455 .
M3CA Ce1 H1 79(7) 3_665 .
M3W Ce1 H1 79(7) 3_665 .
O5 Ce2 O3 72.3(9) 2_645 2_655
O5 Ce2 O3 80.3(13) 2_645 .
O3 Ce2 O3 122.8(16) 2_655 .
O5 Ce2 O5 121.8(16) 2_645 .
O3 Ce2 O5 78.7(12) 2_655 .
O3 Ce2 O5 74.7(11) . .
O5 Ce2 O4 78.9(13) 2_645 .
O3 Ce2 O4 121.6(16) 2_655 .
O3 Ce2 O4 100.0(14) . .
O5 Ce2 O4 156.3(14) . .
O5 Ce2 O6 119.2(16) 2_645 .
O3 Ce2 O6 77.1(12) 2_655 .
O3 Ce2 O6 157.2(14) . .
O5 Ce2 O6 101.2(14) . .
O4 Ce2 O6 74.5(11) . .
O5 Ce2 Si1 36.8(5) 2_645 2_655
O3 Ce2 Si1 36.5(5) 2_655 2_655
O3 Ce2 Si1 98.3(12) . 2_655
O5 Ce2 Si1 96.7(12) . 2_655
O4 Ce2 Si1 107.0(13) . 2_655
O6 Ce2 Si1 104.4(13) . 2_655
O5 Ce2 O9 142.9(17) 2_645 .
O3 Ce2 O9 144.7(17) 2_655 .
O3 Ce2 O9 77.3(10) . .
O5 Ce2 O9 80.0(10) . .
O4 Ce2 O9 76.3(9) . .
O6 Ce2 O9 79.9(10) . .
Si1 Ce2 O9 175.1(17) 2_655 .
O5 Ce2 Ce2 41.8(7) 2_645 2_645
O3 Ce2 Ce2 99.5(16) 2_655 2_645
O3 Ce2 Ce2 38.5(8) . 2_645
O5 Ce2 Ce2 98.3(18) . 2_645
O4 Ce2 Ce2 90.5(9) . 2_645
O6 Ce2 Ce2 159.0(19) . 2_645
Si1 Ce2 Ce2 65.5(12) 2_655 2_645
O9 Ce2 Ce2 111.2(13) . 2_645
O5 Ce2 Ce2 100.7(16) 2_645 2_655
O3 Ce2 Ce2 42.2(7) 2_655 2_655
O3 Ce2 Ce2 99.1(18) . 2_655
O5 Ce2 Ce2 36.5(8) . 2_655
O4 Ce2 Ce2 160.5(19) . 2_655
O6 Ce2 Ce2 89.2(9) . 2_655
Si1 Ce2 Ce2 66.3(11) 2_655 2_655
O9 Ce2 Ce2 111.8(14) . 2_655
Ce2 Ce2 Ce2 102.2(18) 2_645 2_655
O5 Ce2 M 93.4(12) 2_645 1_655
O3 Ce2 M 93.7(12) 2_655 1_655
O3 Ce2 M 137.9(14) . 1_655
O5 Ce2 M 138.5(14) . 1_655
O4 Ce2 M 38.4(6) . 1_655
O6 Ce2 M 37.9(6) . 1_655
Si1 Ce2 M 100.8(11) 2_655 1_655
O9 Ce2 M 84.0(9) . 1_655
Ce2 Ce2 M 123.2(13) 2_645 1_655
Ce2 Ce2 M 122.9(13) 2_655 1_655
Si2 Ce3 O2 88(6) . .
Si2 Ce3 O4 72(5) . .
O2 Ce3 O4 121(5) . .
Si2 Ce3 O6 72(5) . 1_545
O2 Ce3 O6 123(5) . 1_545
O4 Ce3 O6 102(4) . 1_545
Si2 Ce3 O7 9(3) . .
O2 Ce3 O7 79(4) . .
O4 Ce3 O7 77(3) . .
O6 Ce3 O7 77(3) 1_545 .
Si2 Ce3 Ce1 124(6) . 3_665
O2 Ce3 Ce1 46(2) . 3_665
O4 Ce3 Ce1 102(3) . 3_665
O6 Ce3 Ce1 154(4) 1_545 3_665
O7 Ce3 Ce1 116(3) . 3_665
Si2 Ce3 M1 118(6) . 1_655
O2 Ce3 M1 35(2) . 1_655
O4 Ce3 M1 144(4) . 1_655
O6 Ce3 M1 113(3) 1_545 1_655
O7 Ce3 M1 110(2) . 1_655
Ce1 Ce3 M1 42.4(14) 3_665 1_655
Si2 Ce3 M3W 82(5) . .
O2 Ce3 M3W 40(2) . .
O4 Ce3 M3W 82(3) . .
O6 Ce3 M3W 150(4) 1_545 .
O7 Ce3 M3W 75.4(19) . .
Ce1 Ce3 M3W 42.0(14) 3_665 .
M1 Ce3 M3W 66.6(13) 1_655 .
Si2 Ce3 M 78(5) . 2_645
O2 Ce3 M 167(5) . 2_645
O4 Ce3 M 55.6(19) . 2_645
O6 Ce3 M 51.6(17) 1_545 2_645
O7 Ce3 M 88(2) . 2_645
Ce1 Ce3 M 145(3) 3_665 2_645
M1 Ce3 M 155(3) 1_655 2_645
M3W Ce3 M 137(2) . 2_645
Si2 Ce3 O8 115(6) . 1_645
O2 Ce3 O8 66(3) . 1_645
O4 Ce3 O8 172(4) . 1_645
O6 Ce3 O8 76(2) 1_545 1_645
O7 Ce3 O8 110(2) . 1_645
Ce1 Ce3 O8 79(2) 3_665 1_645
M1 Ce3 O8 38.7(9) 1_655 1_645
M3W Ce3 O8 103.5(19) . 1_645
M Ce3 O8 119(2) 2_645 1_645
Si2 Ce3 M 112(6) . 1_645
O2 Ce3 M 109(3) . 1_645
O4 Ce3 M 130(3) . 1_645
O6 Ce3 M 43.7(18) 1_545 1_645
O7 Ce3 M 115(3) . 1_645
Ce1 Ce3 M 113(3) 3_665 1_645
M1 Ce3 M 80.4(18) 1_655 1_645
M3W Ce3 M 147(2) . 1_645
M Ce3 M 75.8(14) 2_645 1_645
O8 Ce3 M 43.7(10) 1_645 1_645

loop_
_geom_bond_atom_site_label_1
_geom_bond_atom_site_label_2
_geom_bond_distance
_geom_bond_site_symmetry_2
M O6 2.337(6) 1_455
M O5 2.348(6) .
M O4 2.356(7) 1_455
M O3 2.365(6) .
M O8 2.401(6) .
M O6 2.533(5) 2_645
M O4 2.651(7) 2_655
M Si2 3.149(2) 2_655
M Ce3 3.21(7) 2_655
M Ce3 3.25(7) 1_465
M Ce3 3.29(7) 1_455
A O9 2.379(7) .
A O4 2.402(7) .
A O6 2.421(6) .
A O3 2.422(7) .
A O5 2.432(6) .
A O5 2.542(5) 2_645
A O3 2.624(6) 2_655
A Si1 3.133(2) 2_655
A Si2 3.352(3) 1_565
A Si1 3.368(3) 1_565
A Si2 3.403(3) .
M1 O1 1.963(6) .
M1 O1 1.963(6) 3
M1 O2 1.966(6) 1_455
M1 O2 1.966(6) 3_655
M1 Ce1 2.02(4) 3_565
M1 Ce1 2.02(4) 1_545
M1 F8 2.053(7) 1_545
M1 O8 2.053(7) 1_545
M1 O8 2.053(7) 3_565
M1 F8 2.053(7) 3_565
M1 Ce3 2.95(7) 1_455
M1 Ce3 2.95(7) 3_655
M2NA F9 2.229(7) 1_545
M2NA O9 2.229(7) 1_545
M2NA F9 2.229(7) 3_665
M2NA O9 2.229(7) 3_665
M2NA O7 2.349(7) .
M2NA O7 2.349(7) 3_655
M2NA O2 2.675(7) .
M2NA O2 2.675(7) 3_655
M2NA O1 2.737(7) .
M2NA O1 2.737(7) 3_655
M2NA Si2 3.104(2) .
M2NA Si2 3.104(2) 3_655
M3W Ce1 2.11(5) 1_655
M3W Ce1 2.14(5) 3_665
M3W O1 2.282(8) 3_665
M3W O2 2.285(8) .
M3W F9 2.341(10) 3_665
M3W O9 2.341(10) 3_665
M3W O9 2.355(10) .
M3W F8 2.431(8) 1_655
M3W O8 2.431(8) 1_655
M3W F8 2.441(8) 3_665
M3W O8 2.441(8) 3_665
M3W Si2 3.179(4) .
M3W Ce3 3.19(7) .
M3W Si1 3.197(4) 3_665
M3W M1 3.361(3) 1_665
M3W M2W 3.361(3) 1_565
M3W M2NA 3.361(3) 1_565
M3W M1 3.372(3) 1_655
M3W H4 0.9800(15) .
M3W H5 0.9800(15) .
Si1 O1 1.607(6) .
Si1 O3 1.619(6) .
Si1 O5 1.627(6) 1_545
Si1 O7 1.645(7) .
Si1 Ce2 2.72(3) 2_645
Si1 Ce1 3.06(4) 3_565
Si1 A 3.133(2) 2_645
Si1 M3CA 3.197(4) 3_665
Si1 M3W 3.197(4) 3_665
Si1 A 3.368(3) 1_545
Si2 Ce3 0.79(8) .
Si2 O2 1.597(6) .
Si2 O4 1.610(6) .
Si2 O6 1.628(6) 1_545
Si2 O7 1.648(7) .
Si2 Ce1 3.07(4) 3_665
Si2 M 3.149(2) 2_645
Si2 A 3.352(3) 1_545
O1 Ce1 1.81(5) 3_565
O1 M3CA 2.282(8) 3_665
O1 M3W 2.282(8) 3_665
O1 O8 2.758(9) 3_565
O1 O8 2.922(10) 1_545
O2 Ce3 1.41(7) .
O2 Ce1 1.87(5) 3_665
O2 M1 1.966(6) 1_655
O2 O8 2.761(9) 3_665
O2 O8 2.922(10) 1_645
O3 Ce2 2.28(3) 2_645
O3 Ce2 2.46(4) .
O3 A 2.624(6) 2_645
O4 Ce3 1.67(7) .
O4 M 2.356(7) 1_655
O4 Ce2 2.48(4) .
O4 M 2.651(7) 2_645
O5 Si1 1.627(6) 1_565
O5 Ce2 2.19(4) 2_655
O5 Ce2 2.46(4) .
O5 A 2.542(5) 2_655
O6 Si2 1.628(6) 1_565
O6 Ce3 1.69(7) 1_565
O6 M 2.337(6) 1_655
O6 Ce2 2.48(4) .
O6 M 2.533(5) 2_655
O7 Ce3 2.43(8) .
O7 O9 2.969(11) 1_545
O7 O9 3.035(11) .
O8 Ce1 1.71(4) .
O8 Ce1 2.05(4) 3_565
O8 M1 2.053(7) 1_565
O8 M3W 2.431(8) 1_455
O8 M3CA 2.431(8) 1_455
O8 M3CA 2.441(8) 3_665
O8 M3W 2.441(8) 3_665
O8 O1 2.758(9) 3_565
O8 O2 2.761(9) 3_665
O8 O2 2.922(10) 1_465
O8 O1 2.922(10) 1_565
O8 O8 3.157(13) 3_565
O8 Ce3 3.21(7) 1_465
O8 Ce3 3.56(7) 1_455
O8 Si2 3.613(8) 1_465
O8 Si1 3.617(8) 1_565
O8 Ce1 3.70(4) 3_575
O8 O9 3.705(9) .
O8 O9 3.729(9) 1_455
O8 H1 0.9827(18) .
O9 M2NA 2.229(7) 1_565
O9 M2W 2.229(7) 1_565
O9 M3CA 2.341(10) 3_665
O9 M3W 2.341(10) 3_665
O9 Ce2 2.80(3) .
O9 F9 2.875(13) 3_665
O9 O9 2.875(13) 3_665
O9 O7 2.969(11) 1_565
O9 Si2 3.514(8) 1_565
O9 Si1 3.529(8) 1_565
O9 O8 3.729(9) 1_655
O9 H2 0.980(3) .
O9 H3 0.9800(15) .
Ce1 O1 1.81(5) 3_565
Ce1 O2 1.87(5) 3_665
Ce1 M1 2.02(4) 1_565
Ce1 Ce1 2.07(8) 3_565
Ce1 O8 2.05(4) 3_565
Ce1 F8 2.05(4) 3_565
Ce1 M3CA 2.11(5) 1_455
Ce1 M3W 2.11(5) 1_455
Ce1 M3CA 2.14(5) 3_665
Ce1 M3W 2.14(5) 3_665
Ce1 H1 0.88(8) .
Ce2 O5 2.19(4) 2_645
Ce2 O3 2.28(3) 2_655
Ce2 Si1 2.72(3) 2_655
Ce2 Ce2 3.61(5) 2_645
Ce2 Ce2 3.61(5) 2_655
Ce2 M 3.73(4) 1_655
Ce3 O6 1.69(7) 1_545
Ce3 Ce1 2.56(8) 3_665
Ce3 M1 2.95(7) 1_655
Ce3 M 3.21(7) 2_645
Ce3 O8 3.21(7) 1_645
Ce3 M 3.25(7) 1_645

loop_
_geom_hbond_atom_site_label_D
_geom_hbond_atom_site_label_H
_geom_hbond_atom_site_label_A
_geom_hbond_distance_DH
_geom_hbond_distance_HA
_geom_hbond_distance_DA
_geom_hbond_angle_DHA
_geom_hbond_site_symmetry_A
O9 H3 M3W 0.9800(15) 1.68(3) 2.355(10) 122(3) .
O9 H3 O1 0.9800(15) 2.48(3) 3.418(11) 160(5) 3_665
O9 H2 M2W 0.980(3) 1.65(6) 2.229(7) 114(5) 1_565
O9 H2 O2 0.980(3) 2.43(6) 3.353(11) 158(11) 3_665
O8 H1 O8 0.9827(18) 2.26(6) 3.157(13) 152(11) 3_565
O8 H1 M3W 0.9827(18) 1.82(3) 2.431(8) 117(3) 1_455
M3W H5 O9 0.9800(15) 1.75(4) 2.355(10) 116(3) .
M3W H4 O8 0.9800(15) 1.71(3) 2.431(8) 128(3) 1_655
